data_4109774
loop_
_publ_author_name
'Theocharis C. Stamatatos'
'Alexander G. Christou'
'Candace M. Jones'
'Brian J. O'Callaghan'
'Khalil A. Abboud'
'Ted A. O'Brien'
'George Christou'

_publ_section_title
;
 "Squaring the Circle": Molecular Squares and Rectangles from
 Chelate-Induced Structural Transformations of Known Fe10 and New Fe12
 Ferric Wheels
;
_journal_name_full 'Journal of the American Chemical Society'
_journal_page_first 9840
_journal_page_last 9841
_journal_paper_doi 10.1021/ja073236c
_journal_volume 129
_journal_year 2007
_chemical_formula_sum 'C80 H154 Fe12 O50'
_chemical_formula_weight 2586.23
_chemical_name_systematic
; 
 ? 
;
_space_group_IT_number 163
_symmetry_cell_setting trigonal
_symmetry_space_group_name_Hall '-P 3 2c'
_symmetry_space_group_name_H-M 'P -3 1 c'
_atom_sites_solution_hydrogens geom
_atom_sites_solution_primary direct
_atom_sites_solution_secondary difmap
_audit_creation_method SHELXL-97
_cell_angle_alpha 90.00
_cell_angle_beta 90.00
_cell_angle_gamma 120.00
_cell_formula_units_Z 2
_cell_length_a 19.248(1)
_cell_length_b 19.248(1)
_cell_length_c 17.868(19)
_cell_measurement_reflns_used 49
_cell_measurement_temperature 173(2)
_cell_measurement_theta_max 28.0
_cell_measurement_theta_min 2.0
_cell_volume 5733(6)
_computing_cell_refinement 'Bruker SMART v5.624 & SAINT 6.36a (Bruker 1998)'
_computing_data_collection 'Bruker SMART v5.624 (Bruker 1998)'
_computing_data_reduction 'Bruker SHELXTL v6.14 (Bruker 2000)'
_computing_molecular_graphics 'Bruker SHELXTL v6.14'
_computing_publication_material 'Bruker SHELXTL v6.14'
_computing_structure_refinement 'Bruker SHELXTL v6.14'
_computing_structure_solution 'Bruker SHELXTL v6.14'
_diffrn_ambient_temperature 173(2)
_diffrn_measured_fraction_theta_full 1.000
_diffrn_measured_fraction_theta_max 1.000
_diffrn_measurement_device_type 'SMART CCD area detector'
_diffrn_measurement_method '\w scans'
_diffrn_radiation_monochromator graphite
_diffrn_radiation_source 'fine-focus sealed tube'
_diffrn_radiation_type MoK\a
_diffrn_radiation_wavelength 0.71073
_diffrn_reflns_av_R_equivalents 0.2864
_diffrn_reflns_av_sigmaI/netI 0.2174
_diffrn_reflns_limit_h_max 22
_diffrn_reflns_limit_h_min -17
_diffrn_reflns_limit_k_max 18
_diffrn_reflns_limit_k_min -22
_diffrn_reflns_limit_l_max 21
_diffrn_reflns_limit_l_min -21
_diffrn_reflns_number 24756
_diffrn_reflns_theta_full 25.00
_diffrn_reflns_theta_max 25.00
_diffrn_reflns_theta_min 1.67
_diffrn_standards_decay_% 1
_diffrn_standards_number 0
_exptl_absorpt_coefficient_mu 1.553
_exptl_absorpt_correction_T_max 0.9282
_exptl_absorpt_correction_T_min 0.8159
_exptl_absorpt_correction_type integration
_exptl_absorpt_process_details 'based on measured indexed crystal faces, Bruker SHELXTL  v6.14 (Bruker 1998)'
_exptl_crystal_colour needles
_exptl_crystal_density_diffrn 1.498
_exptl_crystal_description yellow
_exptl_crystal_F_000 2692
_exptl_crystal_size_max 0.17
_exptl_crystal_size_mid 0.06
_exptl_crystal_size_min 0.05
_refine_diff_density_max 0.520
_refine_diff_density_min -0.594
_refine_diff_density_rms 0.128
_refine_ls_extinction_method none
_refine_ls_goodness_of_fit_ref 0.869
_refine_ls_hydrogen_treatment mixed
_refine_ls_matrix_type full
_refine_ls_number_parameters 199
_refine_ls_number_reflns 3376
_refine_ls_number_restraints 0
_refine_ls_restrained_S_all 0.869
_refine_ls_R_factor_all 0.1078
_refine_ls_R_factor_gt 0.0519
_refine_ls_shift/su_max 0.001
_refine_ls_shift/su_mean 0.000
_refine_ls_structure_factor_coef Fsqd
_refine_ls_weighting_details 'calc w=1/[\s^2^(Fo^2^)+(0.0403P)^2^] where P=(Fo^2^+2Fc^2^)/3'
_refine_ls_weighting_scheme calc
_refine_ls_wR_factor_gt 0.1130
_refine_ls_wR_factor_ref 0.1212
_reflns_number_gt 1813
_reflns_number_total 3376
_reflns_threshold_expression I>2\s(I)
_cod_data_source_file ja073236csi20070507_053451.cif
_cod_data_source_block st77
_cod_original_cell_volume 5733(7)
_cod_database_code 4109774

loop_
_symmetry_equiv_pos_as_xyz
'x, y, z'
'-y, x-y, z'
'-x+y, -x, z'
'-y, -x, -z+1/2'
'-x+y, y, -z+1/2'
'x, x-y, -z+1/2'
'-x, -y, -z'
'y, -x+y, -z'
'x-y, x, -z'
'y, x, z-1/2'
'x-y, -y, z-1/2'
'-x, -x+y, z-1/2'

loop_
_atom_site_label
_atom_site_type_symbol
_atom_site_fract_x
_atom_site_fract_y
_atom_site_fract_z
_atom_site_U_iso_or_equiv
_atom_site_adp_type
_atom_site_occupancy
_atom_site_symmetry_multiplicity
_atom_site_calc_flag
_atom_site_refinement_flags
Fe1 Fe 0.18025(4) 0.34083(4) 0.53715(5) 0.0362(3) Uani 1 1 d .
Fe2 Fe 0.00559(4) 0.29934(4) 0.52110(5) 0.0380(3) Uani 1 1 d .
O1 O 0.06885(17) 0.24527(18) 0.5463(2) 0.0406(10) Uani 1 1 d .
O2 O 0.22851(18) 0.27589(19) 0.5706(2) 0.0402(10) Uani 1 1 d .
O3 O 0.11529(17) 0.37711(18) 0.4821(2) 0.0390(10) Uani 1 1 d .
O4 O 0.21950(18) 0.32211(19) 0.4372(2) 0.0401(10) Uani 1 1 d .
O5 O 0.16129(18) 0.37768(19) 0.6398(2) 0.0470(11) Uani 1 1 d .
O6 O 0.03502(19) 0.3552(2) 0.6234(2) 0.0448(11) Uani 1 1 d .
O7 O 0.37424(19) 0.40780(18) 0.5125(3) 0.0473(12) Uani 1 1 d .
O8 O 0.28653(18) 0.44805(17) 0.5443(3) 0.0462(12) Uani 1 1 d .
C1 C 0.0475(3) 0.1851(3) 0.6036(4) 0.057(2) Uani 1 1 d .
H1A H -0.0090 0.1422 0.5970 0.068 Uiso 1 1 calc R
H1B H 0.0527 0.2095 0.6535 0.068 Uiso 1 1 calc R
C2 C 0.1028(3) 0.1494(3) 0.5985(5) 0.078(3) Uani 1 1 d .
H2A H 0.0822 0.1029 0.6329 0.093 Uiso 1 1 calc R
H2B H 0.0996 0.1289 0.5471 0.093 Uiso 1 1 calc R
C3 C 0.1900(3) 0.2059(3) 0.6169(4) 0.0510(18) Uani 1 1 d .
H3A H 0.1939 0.2231 0.6697 0.061 Uiso 1 1 calc R
H3B H 0.2196 0.1762 0.6124 0.061 Uiso 1 1 calc R
C4 C 0.1409(4) 0.4245(4) 0.4156(4) 0.062(2) Uani 1 1 d .
H4A H 0.1807 0.4802 0.4298 0.075 Uiso 1 1 calc R
H4B H 0.0941 0.4255 0.3938 0.075 Uiso 1 1 calc R
C5 C 0.1766(5) 0.3981(5) 0.3570(5) 0.106(3) Uani 1 1 d .
H5A H 0.1312 0.3535 0.3302 0.127 Uiso 1 1 calc R
H5B H 0.2027 0.4429 0.3210 0.127 Uiso 1 1 calc R
C6 C 0.2338(3) 0.3718(4) 0.3718(4) 0.0587(19) Uani 1 1 d .
H6A H 0.2354 0.3417 0.3275 0.070 Uiso 1 1 calc R
H6B H 0.2876 0.4200 0.3768 0.070 Uiso 1 1 calc R
C7 C 0.1000(3) 0.3815(3) 0.6610(4) 0.0476(17) Uani 1 1 d .
C8 C 0.1069(3) 0.4227(4) 0.7371(4) 0.065(2) Uani 1 1 d .
H8A H 0.1292 0.4010 0.7744 0.078 Uiso 1 1 calc R
H8B H 0.1454 0.4808 0.7318 0.078 Uiso 1 1 calc R
C9 C 0.0296(4) 0.4122(5) 0.7664(6) 0.112(3) Uani 1 1 d .
H9A H 0.0391 0.4401 0.8145 0.169 Uiso 1 1 calc R
H9B H -0.0086 0.3550 0.7735 0.169 Uiso 1 1 calc R
H9C H 0.0075 0.4347 0.7306 0.169 Uiso 1 1 calc R
C10 C 0.3569(3) 0.4611(3) 0.5329(4) 0.0424(16) Uani 1 1 d .
C11 C 0.4268(3) 0.5463(3) 0.5422(5) 0.065(2) Uani 1 1 d .
H11A H 0.4651 0.5449 0.5782 0.078 Uiso 1 1 calc R
H11B H 0.4547 0.5640 0.4934 0.078 Uiso 1 1 calc R
C12 C 0.4077(3) 0.6073(3) 0.5678(6) 0.113(4) Uani 1 1 d .
H12A H 0.4572 0.6594 0.5712 0.170 Uiso 1 1 calc R
H12B H 0.3822 0.5923 0.6172 0.170 Uiso 1 1 calc R
H12C H 0.3710 0.6110 0.5322 0.170 Uiso 1 1 calc R

loop_
_atom_site_aniso_label
_atom_site_aniso_U_11
_atom_site_aniso_U_22
_atom_site_aniso_U_33
_atom_site_aniso_U_23
_atom_site_aniso_U_13
_atom_site_aniso_U_12
Fe1 0.0231(4) 0.0276(4) 0.0588(7) 0.0006(4) 0.0011(4) 0.0132(3)
Fe2 0.0227(4) 0.0301(4) 0.0615(7) -0.0049(4) -0.0014(4) 0.0135(4)
O1 0.0215(18) 0.0277(19) 0.070(3) 0.002(2) -0.0003(19) 0.0105(16)
O2 0.0299(19) 0.033(2) 0.060(3) 0.010(2) 0.0093(19) 0.0179(17)
O3 0.0251(18) 0.0312(19) 0.063(3) 0.009(2) 0.005(2) 0.0156(16)
O4 0.0325(19) 0.036(2) 0.057(3) 0.004(2) 0.0043(19) 0.0212(17)
O5 0.023(2) 0.050(2) 0.065(3) -0.008(2) 0.000(2) 0.0168(18)
O6 0.0290(19) 0.053(2) 0.055(3) -0.015(2) -0.009(2) 0.0229(18)
O7 0.0274(19) 0.0263(18) 0.090(4) -0.002(2) 0.003(2) 0.0145(16)
O8 0.0235(19) 0.0259(19) 0.087(4) -0.007(2) 0.003(2) 0.0110(16)
C1 0.034(3) 0.038(3) 0.096(6) 0.021(4) 0.022(4) 0.016(3)
C2 0.039(4) 0.038(3) 0.157(9) 0.035(4) 0.009(4) 0.019(3)
C3 0.039(3) 0.053(4) 0.066(5) 0.020(4) 0.008(3) 0.027(3)
C4 0.056(4) 0.060(4) 0.085(6) 0.014(4) 0.007(4) 0.039(4)
C5 0.153(7) 0.146(7) 0.093(8) 0.067(6) 0.059(6) 0.131(7)
C6 0.060(4) 0.069(4) 0.068(6) 0.021(4) 0.009(4) 0.048(3)
C7 0.040(4) 0.034(3) 0.068(5) -0.001(3) 0.001(4) 0.018(3)
C8 0.053(4) 0.093(5) 0.065(6) -0.022(4) -0.008(4) 0.048(4)
C9 0.116(7) 0.151(8) 0.084(8) -0.037(6) 0.014(6) 0.078(6)
C10 0.030(3) 0.026(3) 0.063(5) 0.001(3) 0.007(3) 0.008(3)
C11 0.031(3) 0.029(3) 0.124(8) -0.004(4) 0.007(4) 0.006(3)
C12 0.044(4) 0.037(4) 0.242(13) -0.039(6) 0.003(5) 0.008(3)

loop_
_atom_type_symbol
_atom_type_description
_atom_type_scat_dispersion_real
_atom_type_scat_dispersion_imag
_atom_type_scat_source
C C 0.0033 0.0016 'International Tables Vol C Tables 4.2.6.8 and 6.1.1.4'
H H 0.0000 0.0000 'International Tables Vol C Tables 4.2.6.8 and 6.1.1.4'
O O 0.0106 0.0060 'International Tables Vol C Tables 4.2.6.8 and 6.1.1.4'
Fe Fe 0.3463 0.8444 'International Tables Vol C Tables 4.2.6.8 and 6.1.1.4'

loop_
_geom_angle_atom_site_label_1
_geom_angle_atom_site_label_2
_geom_angle_atom_site_label_3
_geom_angle
_geom_angle_site_symmetry_1
_geom_angle_site_symmetry_3
O3 Fe1 O2 162.09(16) . .
O3 Fe1 O1 77.88(13) . .
O2 Fe1 O1 91.17(13) . .
O3 Fe1 O4 88.98(17) . .
O2 Fe1 O4 79.68(15) . .
O1 Fe1 O4 103.20(14) . .
O3 Fe1 O8 99.43(13) . .
O2 Fe1 O8 93.97(13) . .
O1 Fe1 O8 168.59(16) . .
O4 Fe1 O8 87.76(15) . .
O3 Fe1 O5 93.97(16) . .
O2 Fe1 O5 99.67(17) . .
O1 Fe1 O5 87.23(15) . .
O4 Fe1 O5 169.54(13) . .
O8 Fe1 O5 81.86(15) . .
O3 Fe2 O1 77.28(13) . .
O3 Fe2 O4 177.84(15) . 9_556
O1 Fe2 O4 100.69(13) . 9_556
O3 Fe2 O7 89.61(13) . 9_556
O1 Fe2 O7 166.87(14) . 9_556
O4 Fe2 O7 92.40(13) 9_556 9_556
O3 Fe2 O2 101.93(16) . 9_556
O1 Fe2 O2 93.61(15) . 9_556
O4 Fe2 O2 78.86(16) 9_556 9_556
O7 Fe2 O2 89.90(15) 9_556 9_556
O3 Fe2 O6 90.39(16) . .
O1 Fe2 O6 89.57(15) . .
O4 Fe2 O6 88.85(16) 9_556 .
O7 Fe2 O6 89.67(16) 9_556 .
O2 Fe2 O6 167.68(14) 9_556 .
C1 O1 Fe2 124.8(3) . .
C1 O1 Fe1 122.4(3) . .
Fe2 O1 Fe1 98.80(14) . .
C3 O2 Fe1 125.5(3) . .
C3 O2 Fe2 127.5(3) . 8_556
Fe1 O2 Fe2 97.78(17) . 8_556
C4 O3 Fe1 124.3(3) . .
C4 O3 Fe2 131.7(3) . .
Fe1 O3 Fe2 100.33(16) . .
C6 O4 Fe2 124.0(3) . 8_556
C6 O4 Fe1 123.7(3) . .
Fe2 O4 Fe1 97.17(19) 8_556 .
C7 O5 Fe1 127.7(4) . .
C7 O6 Fe2 129.3(4) . .
C10 O7 Fe2 128.6(3) . 8_556
C10 O8 Fe1 128.2(3) . .
O1 C1 C2 109.6(5) . .
O1 C1 H1A 109.8 . .
C2 C1 H1A 109.8 . .
O1 C1 H1B 109.8 . .
C2 C1 H1B 109.8 . .
H1A C1 H1B 108.2 . .
C3 C2 C1 115.8(5) . .
C3 C2 H2A 108.3 . .
C1 C2 H2A 108.3 . .
C3 C2 H2B 108.3 . .
C1 C2 H2B 108.3 . .
H2A C2 H2B 107.4 . .
O2 C3 C2 114.7(5) . .
O2 C3 H3A 108.6 . .
C2 C3 H3A 108.6 . .
O2 C3 H3B 108.6 . .
C2 C3 H3B 108.6 . .
H3A C3 H3B 107.6 . .
O3 C4 C5 116.3(5) . .
O3 C4 H4A 108.2 . .
C5 C4 H4A 108.2 . .
O3 C4 H4B 108.2 . .
C5 C4 H4B 108.2 . .
H4A C4 H4B 107.4 . .
C6 C5 C4 123.9(8) . .
C6 C5 H5A 106.3 . .
C4 C5 H5A 106.3 . .
C6 C5 H5B 106.3 . .
C4 C5 H5B 106.3 . .
H5A C5 H5B 106.4 . .
O4 C6 C5 116.8(5) . .
O4 C6 H6A 108.1 . .
C5 C6 H6A 108.1 . .
O4 C6 H6B 108.1 . .
C5 C6 H6B 108.1 . .
H6A C6 H6B 107.3 . .
O5 C7 O6 124.7(6) . .
O5 C7 C8 116.5(5) . .
O6 C7 C8 118.7(5) . .
C9 C8 C7 114.5(6) . .
C9 C8 H8A 108.6 . .
C7 C8 H8A 108.6 . .
C9 C8 H8B 108.6 . .
C7 C8 H8B 108.6 . .
H8A C8 H8B 107.6 . .
C8 C9 H9A 109.5 . .
C8 C9 H9B 109.5 . .
H9A C9 H9B 109.5 . .
C8 C9 H9C 109.5 . .
H9A C9 H9C 109.5 . .
H9B C9 H9C 109.5 . .
O8 C10 O7 124.6(4) . .
O8 C10 C11 118.6(4) . .
O7 C10 C11 116.8(4) . .
C12 C11 C10 117.1(5) . .
C12 C11 H11A 108.0 . .
C10 C11 H11A 108.0 . .
C12 C11 H11B 108.0 . .
C10 C11 H11B 108.0 . .
H11A C11 H11B 107.3 . .
C11 C12 H12A 109.5 . .
C11 C12 H12B 109.5 . .
H12A C12 H12B 109.5 . .
C11 C12 H12C 109.5 . .
H12A C12 H12C 109.5 . .
H12B C12 H12C 109.5 . .

loop_
_geom_bond_atom_site_label_1
_geom_bond_atom_site_label_2
_geom_bond_distance
_geom_bond_site_symmetry_2
Fe1 O3 1.973(3) .
Fe1 O2 1.986(3) .
Fe1 O1 2.016(3) .
Fe1 O4 2.040(4) .
Fe1 O8 2.059(3) .
Fe1 O5 2.063(5) .
Fe2 O3 2.006(3) .
Fe2 O1 2.009(3) .
Fe2 O4 2.013(3) 9_556
Fe2 O7 2.023(3) 9_556
Fe2 O2 2.047(4) 9_556
Fe2 O6 2.052(5) .
O1 C1 1.444(7) .
O2 C3 1.433(6) .
O2 Fe2 2.047(4) 8_556
O3 C4 1.426(7) .
O4 C6 1.447(7) .
O4 Fe2 2.013(3) 8_556
O5 C7 1.277(6) .
O6 C7 1.280(6) .
O7 C10 1.281(5) .
O7 Fe2 2.023(3) 8_556
O8 C10 1.264(5) .
C1 C2 1.532(7) .
C1 H1A 0.9900 .
C1 H1B 0.9900 .
C2 C3 1.511(7) .
C2 H2A 0.9900 .
C2 H2B 0.9900 .
C3 H3A 0.9900 .
C3 H3B 0.9900 .
C4 C5 1.475(10) .
C4 H4A 0.9900 .
C4 H4B 0.9900 .
C5 C6 1.447(7) .
C5 H5A 0.9900 .
C5 H5B 0.9900 .
C6 H6A 0.9900 .
C6 H6B 0.9900 .
C7 C8 1.545(9) .
C8 C9 1.493(8) .
C8 H8A 0.9900 .
C8 H8B 0.9900 .
C9 H9A 0.9800 .
C9 H9B 0.9800 .
C9 H9C 0.9800 .
C10 C11 1.523(6) .
C11 C12 1.467(7) .
C11 H11A 0.9900 .
C11 H11B 0.9900 .
C12 H12A 0.9800 .
C12 H12B 0.9800 .
C12 H12C 0.9800 .
